data_2012730
loop_
_publ_author_name
'Hadimani, Mallinath B.'
'Kessler, Raymond J.'
'Kautz, Jason A.'
'Ghatak, Anjan'
'Shirali, Anupama R.'
'O'Dell, Heather'
'Garner, Charles M.'
'Pinney, Kevin G.'

_publ_section_title 2-(3-<i>tert</i>-Butyldimethylsiloxy-4-methoxyphenyl)-6-methoxy-3-(3,4,5-trimethoxybenzoyl)indole
_journal_issue 6
_journal_name_full 'Acta Crystallographica Section C'
_journal_page_first o330
_journal_page_last o332
_journal_paper_doi 10.1107/S0108270102003669
_journal_volume 58
_journal_year 2002
_chemical_formula_iupac 'C32 H39 N O7 Si'
_chemical_formula_moiety 'C32 H39 N O7 Si'
_chemical_formula_sum 'C32 H39 N O7 Si'
_chemical_formula_weight 577.73
_chemical_melting_point 166.0(10)
_chemical_name_systematic
;
 ?
;
_space_group_IT_number 61
_symmetry_cell_setting orthorhombic
_symmetry_space_group_name_Hall '-P 2ac 2ab'
_symmetry_space_group_name_H-M 'P b c a'
_atom_sites_solution_hydrogens geom
_atom_sites_solution_primary direct
_atom_sites_solution_secondary difmap
_audit_creation_method SHELXL-97
_cell_angle_alpha 90.00
_cell_angle_beta 90.00
_cell_angle_gamma 90.00
_cell_formula_units_Z 8
_cell_length_a 14.5960(10)
_cell_length_b 14.7530(10)
_cell_length_c 28.531(4)
_cell_measurement_reflns_used 25
_cell_measurement_temperature 173(2)
_cell_measurement_theta_max 16.23
_cell_measurement_theta_min 10.10
_cell_volume 6143.7(10)
_computing_cell_refinement 'CAD-4 Software'
_computing_data_collection 'CAD-4 Software (Enraf-Nonius, 1989)'
_computing_data_reduction 'XCAD4 (Harms, 1993)'
_computing_molecular_graphics 'XP in SHELXTL/PC'
_computing_publication_material SHELXL97
_computing_structure_refinement 'SHELXL97 (Sheldrick, 1997)'
_computing_structure_solution 'SHELXTL/PC (Sheldrick, 1995)'
_diffrn_ambient_temperature 173(2)
_diffrn_measured_fraction_theta_full 0.990
_diffrn_measured_fraction_theta_max 0.990
_diffrn_measurement_device_type 'Enraf-Nonius CAD-4'
_diffrn_measurement_method \w-2\q
_diffrn_radiation_monochromator graphite
_diffrn_radiation_source 'fine-focus sealed tube'
_diffrn_radiation_type MoK\a
_diffrn_radiation_wavelength 0.71073
_diffrn_reflns_av_R_equivalents 0.0165
_diffrn_reflns_av_sigmaI/netI 0.0372
_diffrn_reflns_limit_h_max 17
_diffrn_reflns_limit_h_min 0
_diffrn_reflns_limit_k_max 17
_diffrn_reflns_limit_k_min 0
_diffrn_reflns_limit_l_max 33
_diffrn_reflns_limit_l_min -2
_diffrn_reflns_number 5570
_diffrn_reflns_theta_full 24.96
_diffrn_reflns_theta_max 24.96
_diffrn_reflns_theta_min 2.00
_diffrn_standards_decay_% 10.06
_diffrn_standards_interval_time 120
_diffrn_standards_number 3
_exptl_absorpt_coefficient_mu 0.124
_exptl_absorpt_correction_T_max 0.945
_exptl_absorpt_correction_T_min 0.926
_exptl_absorpt_correction_type psi-scan
_exptl_absorpt_process_details '(SHELXTL/PC; Sheldrick, 1995)'
_exptl_crystal_colour 'pale yellow'
_exptl_crystal_density_diffrn 1.249
_exptl_crystal_density_method 'not measured'
_exptl_crystal_description prism
_exptl_crystal_F_000 2464
_exptl_crystal_size_max 0.55
_exptl_crystal_size_mid 0.49
_exptl_crystal_size_min 0.49
_refine_diff_density_max 0.366
_refine_diff_density_min -0.407
_refine_ls_extinction_coef 0.00155(13)
_refine_ls_extinction_expression Fc^*^=kFc[1+0.001xFc^2^\l^3^/sin(2\q)]^-1/4^
_refine_ls_extinction_method SHELXL97
_refine_ls_goodness_of_fit_ref 1.080
_refine_ls_hydrogen_treatment mixed
_refine_ls_matrix_type full
_refine_ls_number_parameters 374
_refine_ls_number_reflns 5335
_refine_ls_number_restraints 0
_refine_ls_restrained_S_all 1.080
_refine_ls_R_factor_all 0.0877
_refine_ls_R_factor_gt 0.0483
_refine_ls_shift/su_max <0.001
_refine_ls_shift/su_mean 0.000
_refine_ls_structure_factor_coef Fsqd
_refine_ls_weighting_details 'w = 1/[\s^2^(Fo^2^)+(0.0242P)^2^+12.4107P] where P = (Fo^2^+2Fc^2^)/3'
_refine_ls_weighting_scheme calc
_refine_ls_wR_factor_gt 0.0968
_refine_ls_wR_factor_ref 0.1273
_reflns_number_gt 3841
_reflns_number_total 5335
_reflns_threshold_expression I>2\s(I)
_cod_data_source_file bk1630.cif
_cod_data_source_block VI
_cod_depositor_comments
;
The following automatic conversions were performed:
'_symmetry_cell_setting' value 'Orthorhombic' changed to 'orthorhombic'
according to '/home/saulius/struct/CIF-dictionaries/cif_core.dic'
dictionary named 'cif_core.dic' version 2.4.1 from 2010-06-29.

Automatic conversion script
Id: cif_fix_enum 1527 2010-12-29 10:47:43Z saulius 

The following automatic conversions were performed:

'_chemical_melting_point' value '165-167' was changed to '166.0(10)'
- the average value was taken and precision was estimated.

Automatic conversion script
Id: cif_fix_values 1646 2011-03-28 12:23:43Z adriana 

The following automatic conversions were performed:

'_chemical_melting_point' value '165-167' was changed to '166.0(10)'
- the average value was taken and precision was
estimated.

'_symmetry_cell_setting' value 'Orthorhombic' changed to
'orthorhombic' according to
/home/saulius/struct/CIF-dictionaries/cif_core.dic dictionary named
'cif_core.dic' version 2.4.1 from 2010-06-29.

Automatic conversion script
Id: cif_fix_values 1715 2011-07-08 13:25:40Z adriana 
;
_cod_original_cell_volume 6143.8(10)
_cod_database_code 2012730
_cod_database_fobs_code 2012730

loop_
_symmetry_equiv_pos_as_xyz
'x, y, z'
'-x+1/2, -y, z+1/2'
'-x, y+1/2, -z+1/2'
'x+1/2, -y+1/2, -z'
'-x, -y, -z'
'x-1/2, y, -z-1/2'
'x, -y-1/2, z-1/2'
'-x-1/2, y-1/2, z'

loop_
_atom_site_label
_atom_site_fract_x
_atom_site_fract_y
_atom_site_fract_z
_atom_site_U_iso_or_equiv
_atom_site_adp_type
_atom_site_calc_flag
_atom_site_refinement_flags
_atom_site_occupancy
_atom_site_disorder_assembly
_atom_site_disorder_group
_atom_site_type_symbol
N -0.26520(16) 0.69893(16) 0.08777(9) 0.0216(6) Uani d . 1 . . N
H -0.265(2) 0.754(2) 0.0939(11) 0.026 Uiso d . 1 . . H
C1 -0.19566(19) 0.64124(18) 0.09920(10) 0.0206(6) Uani d . 1 . . C
C2 -0.22425(19) 0.55248(18) 0.09141(10) 0.0198(6) Uani d . 1 . . C
C3 -0.31885(19) 0.55737(18) 0.07709(10) 0.0205(6) Uani d . 1 . . C
C4 -0.3875(2) 0.49437(19) 0.06624(10) 0.0245(7) Uani d . 1 . . C
H4 -0.3741 0.4314 0.0664 0.029 Uiso calc R 1 . . H
C5 -0.4740(2) 0.5237(2) 0.05541(11) 0.0273(7) Uani d . 1 . . C
H5 -0.5208 0.4805 0.0493 0.033 Uiso calc R 1 . . H
C6 -0.49468(19) 0.6165(2) 0.05321(11) 0.0260(7) Uani d . 1 . . C
C7 -0.42859(19) 0.68083(19) 0.06209(11) 0.0243(7) Uani d . 1 . . C
H7 -0.4419 0.7437 0.0600 0.029 Uiso calc R 1 . . H
C8 -0.34182(19) 0.65030(18) 0.07422(10) 0.0203(6) Uani d . 1 . . C
C9 -0.1747(2) 0.46659(18) 0.09576(10) 0.0215(6) Uani d . 1 . . C
C10 -0.0720(2) 0.46222(18) 0.09404(10) 0.0217(6) Uani d . 1 . . C
C11 -0.02167(19) 0.52018(18) 0.06576(11) 0.0226(7) Uani d . 1 . . C
H11 -0.0509 0.5693 0.0503 0.027 Uiso calc R 1 . . H
C12 0.0719(2) 0.50587(19) 0.06023(10) 0.0226(6) Uani d . 1 . . C
C13 0.11448(19) 0.43387(19) 0.08323(11) 0.0244(7) Uani d . 1 . . C
C14 0.0642(2) 0.37725(19) 0.11293(10) 0.0243(7) Uani d . 1 . . C
C15 -0.0296(2) 0.39121(19) 0.11797(11) 0.0244(7) Uani d . 1 . . C
H15 -0.0646 0.3525 0.1376 0.029 Uiso calc R 1 . . H
C16 -0.11208(19) 0.68028(18) 0.12034(11) 0.0213(6) Uani d . 1 . . C
C17 -0.0698(2) 0.75465(19) 0.09989(11) 0.0240(7) Uani d . 1 . . C
H17 -0.0929 0.7784 0.0713 0.029 Uiso calc R 1 . . H
C18 0.0061(2) 0.79479(19) 0.12074(11) 0.0266(7) Uani d . 1 . . C
H18 0.0346 0.8454 0.1063 0.032 Uiso calc R 1 . . H
C19 0.04000(19) 0.76124(19) 0.16246(11) 0.0257(7) Uani d . 1 . . C
C20 -0.00169(19) 0.68562(19) 0.18311(11) 0.0227(6) Uani d . 1 . . C
C21 -0.07642(19) 0.64579(19) 0.16210(11) 0.0226(6) Uani d . 1 . . C
H21 -0.1041 0.5942 0.1762 0.027 Uiso calc R 1 . . H
C22 -0.6570(2) 0.5927(3) 0.05076(16) 0.0493(10) Uani d . 1 . . C
H22A -0.7133 0.6240 0.0412 0.074 Uiso calc R 1 . . H
H22B -0.6600 0.5787 0.0843 0.074 Uiso calc R 1 . . H
H22C -0.6507 0.5364 0.0329 0.074 Uiso calc R 1 . . H
C23 0.0932(2) 0.6410(2) 0.01586(12) 0.0299(7) Uani d . 1 . . C
H23A 0.1394 0.6707 -0.0037 0.045 Uiso calc R 1 . . H
H23B 0.0784 0.6800 0.0426 0.045 Uiso calc R 1 . . H
H23C 0.0377 0.6303 -0.0027 0.045 Uiso calc R 1 . . H
C24 0.2281(2) 0.3636(3) 0.03850(13) 0.0472(10) Uani d . 1 . . C
H24A 0.2947 0.3569 0.0357 0.071 Uiso calc R 1 . . H
H24B 0.2037 0.3912 0.0099 0.071 Uiso calc R 1 . . H
H24C 0.2002 0.3038 0.0430 0.071 Uiso calc R 1 . . H
C25 0.0646(2) 0.2471(2) 0.16264(13) 0.0360(8) Uani d . 1 . . C
H25A 0.1071 0.2007 0.1742 0.054 Uiso calc R 1 . . H
H25B 0.0167 0.2182 0.1438 0.054 Uiso calc R 1 . . H
H25C 0.0366 0.2785 0.1893 0.054 Uiso calc R 1 . . H
C26 0.1678(2) 0.8616(3) 0.16355(15) 0.0499(10) Uani d . 1 . . C
H26A 0.2164 0.8821 0.1848 0.075 Uiso calc R 1 . . H
H26B 0.1303 0.9136 0.1541 0.075 Uiso calc R 1 . . H
H26C 0.1952 0.8337 0.1357 0.075 Uiso calc R 1 . . H
C27 0.1895(3) 0.7006(3) 0.27905(14) 0.0493(10) Uani d . 1 . . C
H27A 0.2031 0.7560 0.2614 0.074 Uiso calc R 1 . . H
H27B 0.2466 0.6751 0.2914 0.074 Uiso calc R 1 . . H
H27C 0.1482 0.7149 0.3051 0.074 Uiso calc R 1 . . H
C28 0.2023(2) 0.5955(3) 0.18550(14) 0.0475(10) Uani d . 1 . . C
H28A 0.2129 0.6531 0.1692 0.071 Uiso calc R 1 . . H
H28B 0.1688 0.5541 0.1648 0.071 Uiso calc R 1 . . H
H28C 0.2613 0.5684 0.1941 0.071 Uiso calc R 1 . . H
C29 0.1113(3) 0.5080(2) 0.27182(12) 0.0396(9) Uani d . 1 . . C
C30 0.0450(3) 0.5260(3) 0.31268(13) 0.0506(10) Uani d . 1 . . C
H30A -0.0128 0.5501 0.3004 0.076 Uiso calc R 1 . . H
H30B 0.0724 0.5701 0.3342 0.076 Uiso calc R 1 . . H
H30C 0.0333 0.4692 0.3294 0.076 Uiso calc R 1 . . H
C31 0.2012(3) 0.4687(3) 0.29134(15) 0.0615(12) Uani d . 1 . . C
H31A 0.2443 0.4585 0.2655 0.092 Uiso calc R 1 . . H
H31B 0.1885 0.4110 0.3071 0.092 Uiso calc R 1 . . H
H31C 0.2279 0.5114 0.3138 0.092 Uiso calc R 1 . . H
C32 0.0674(3) 0.4383(2) 0.23914(14) 0.0555(11) Uani d . 1 . . C
H32A 0.1078 0.4275 0.2123 0.083 Uiso calc R 1 . . H
H32B 0.0083 0.4613 0.2280 0.083 Uiso calc R 1 . . H
H32C 0.0579 0.3814 0.2562 0.083 Uiso calc R 1 . . H
O6 -0.57989(14) 0.64981(15) 0.04186(10) 0.0421(6) Uani d . 1 . . O
O9 -0.21806(14) 0.39510(13) 0.09896(8) 0.0310(5) Uani d . 1 . . O
O12 0.12816(14) 0.55628(14) 0.03247(8) 0.0307(5) Uani d . 1 . . O
O13 0.20723(13) 0.42008(14) 0.07782(8) 0.0310(5) Uani d . 1 . . O
O14 0.11336(14) 0.31087(14) 0.13442(8) 0.0336(6) Uani d . 1 . . O
O19 0.11156(14) 0.79672(14) 0.18701(8) 0.0339(6) Uani d . 1 . . O
O20 0.02891(14) 0.65289(15) 0.22516(8) 0.0312(5) Uani d . 1 . . O
Si 0.13378(6) 0.61646(6) 0.23950(3) 0.0320(2) Uani d . 1 . . Si

loop_
_atom_site_aniso_label
_atom_site_aniso_U_11
_atom_site_aniso_U_22
_atom_site_aniso_U_33
_atom_site_aniso_U_12
_atom_site_aniso_U_13
_atom_site_aniso_U_23
N 0.0205(13) 0.0109(11) 0.0335(15) -0.0003(10) -0.0035(11) -0.0011(11)
C1 0.0186(14) 0.0141(13) 0.0291(17) 0.0006(11) -0.0005(12) 0.0006(12)
C2 0.0181(15) 0.0156(14) 0.0257(16) -0.0008(12) 0.0001(12) 0.0013(12)
C3 0.0199(15) 0.0132(13) 0.0283(16) -0.0011(12) 0.0019(13) 0.0005(12)
C4 0.0265(16) 0.0163(14) 0.0305(17) -0.0029(12) -0.0001(13) -0.0006(13)
C5 0.0225(16) 0.0248(16) 0.0348(19) -0.0085(13) -0.0013(14) -0.0005(14)
C6 0.0176(15) 0.0280(16) 0.0325(17) 0.0013(13) -0.0051(13) 0.0034(14)
C7 0.0228(15) 0.0174(14) 0.0327(18) 0.0014(12) 0.0005(13) 0.0021(13)
C8 0.0183(14) 0.0159(13) 0.0268(16) -0.0005(12) -0.0005(12) 0.0020(12)
C9 0.0230(15) 0.0166(14) 0.0250(16) -0.0013(12) 0.0006(13) -0.0015(12)
C10 0.0229(15) 0.0146(14) 0.0275(16) 0.0022(12) -0.0018(13) -0.0044(12)
C11 0.0207(15) 0.0151(14) 0.0319(17) 0.0032(12) -0.0041(13) -0.0004(13)
C12 0.0245(15) 0.0193(14) 0.0240(16) -0.0039(12) -0.0017(13) -0.0003(12)
C13 0.0190(15) 0.0231(15) 0.0312(17) 0.0023(13) -0.0035(13) -0.0016(13)
C14 0.0260(16) 0.0186(15) 0.0282(16) 0.0043(13) -0.0052(13) 0.0000(13)
C15 0.0253(16) 0.0174(14) 0.0304(17) 0.0001(13) 0.0012(13) 0.0005(13)
C16 0.0188(14) 0.0133(13) 0.0319(17) 0.0007(11) 0.0006(13) -0.0016(12)
C17 0.0248(16) 0.0169(14) 0.0304(17) -0.0001(12) -0.0032(13) 0.0027(13)
C18 0.0243(16) 0.0176(15) 0.0380(19) -0.0054(13) 0.0013(14) 0.0041(14)
C19 0.0188(15) 0.0201(15) 0.0382(19) -0.0028(12) -0.0008(14) -0.0056(14)
C20 0.0190(15) 0.0233(15) 0.0258(16) 0.0014(12) 0.0012(12) 0.0018(13)
C21 0.0180(14) 0.0164(14) 0.0335(17) -0.0002(12) 0.0024(13) 0.0021(13)
C22 0.0189(17) 0.048(2) 0.081(3) -0.0053(16) 0.0019(18) -0.001(2)
C23 0.0315(17) 0.0231(16) 0.0351(18) -0.0024(14) 0.0016(15) 0.0066(14)
C24 0.035(2) 0.049(2) 0.057(2) 0.0111(18) 0.0121(18) -0.0057(19)
C25 0.0391(19) 0.0236(16) 0.045(2) 0.0031(15) -0.0068(17) 0.0126(15)
C26 0.0295(19) 0.053(2) 0.067(3) -0.0248(18) -0.0098(18) 0.014(2)
C27 0.045(2) 0.045(2) 0.058(3) -0.0024(18) -0.0234(19) -0.0098(19)
C28 0.039(2) 0.045(2) 0.059(3) 0.0053(18) 0.0051(19) -0.0011(19)
C29 0.054(2) 0.0319(18) 0.0331(19) 0.0051(17) -0.0076(17) -0.0033(15)
C30 0.074(3) 0.041(2) 0.037(2) 0.003(2) 0.001(2) 0.0055(17)
C31 0.080(3) 0.050(2) 0.055(3) 0.025(2) -0.019(2) 0.002(2)
C32 0.084(3) 0.033(2) 0.049(3) -0.010(2) -0.002(2) 0.0003(18)
O6 0.0171(11) 0.0344(13) 0.0746(19) -0.0019(10) -0.0098(12) 0.0069(12)
O9 0.0255(11) 0.0141(10) 0.0535(15) -0.0020(9) 0.0032(10) 0.0003(10)
O12 0.0216(11) 0.0256(11) 0.0449(14) 0.0002(9) 0.0028(10) 0.0101(10)
O13 0.0187(11) 0.0336(12) 0.0408(13) 0.0063(9) 0.0008(10) 0.0010(10)
O14 0.0279(12) 0.0273(12) 0.0456(14) 0.0073(10) -0.0034(10) 0.0122(10)
O19 0.0231(11) 0.0331(12) 0.0454(14) -0.0137(10) -0.0064(10) -0.0003(11)
O20 0.0241(11) 0.0352(12) 0.0345(13) -0.0046(10) -0.0053(10) 0.0069(10)
Si 0.0273(5) 0.0311(5) 0.0375(5) 0.0005(4) -0.0087(4) -0.0031(4)

loop_
_atom_type_symbol
_atom_type_description
_atom_type_scat_dispersion_real
_atom_type_scat_dispersion_imag
_atom_type_scat_source
C C 0.0033 0.0016 'International Tables Vol C Tables 4.2.6.8 and 6.1.1.4'
H H 0.0000 0.0000 'International Tables Vol C Tables 4.2.6.8 and 6.1.1.4'
N N 0.0061 0.0033 'International Tables Vol C Tables 4.2.6.8 and 6.1.1.4'
O O 0.0106 0.0060 'International Tables Vol C Tables 4.2.6.8 and 6.1.1.4'
Si Si 0.0817 0.0704 'International Tables Vol C Tables 4.2.6.8 and 6.1.1.4'

loop_
_geom_angle_atom_site_label_1
_geom_angle_atom_site_label_2
_geom_angle_atom_site_label_3
_geom_angle
_geom_angle_publ_flag
H N C1 124(2) ?
H N C8 124(2) ?
C1 N C8 110.2(2) y
N C1 C2 109.0(2) ?
N C1 C16 117.9(2) y
C2 C1 C16 132.8(2) ?
C1 C2 C3 106.6(2) ?
C1 C2 C9 130.7(3) ?
C3 C2 C9 122.7(2) ?
C4 C3 C8 117.4(3) ?
C4 C3 C2 135.6(3) ?
C8 C3 C2 107.0(2) ?
C5 C4 C3 120.0(3) ?
C4 C5 C6 121.1(3) ?
O6 C6 C7 115.5(3) y
O6 C6 C5 123.6(3) y
C7 C6 C5 120.9(3) ?
C6 C7 C8 117.5(3) ?
N C8 C7 129.7(2) ?
N C8 C3 107.2(2) ?
C7 C8 C3 123.1(3) ?
O9 C9 C2 119.5(3) y
O9 C9 C10 118.5(3) y
C2 C9 C10 121.8(2) ?
C11 C10 C15 120.9(3) ?
C11 C10 C9 121.4(3) ?
C15 C10 C9 117.3(3) ?
C10 C11 C12 119.5(3) ?
O12 C12 C11 125.1(3) y
O12 C12 C13 114.9(3) y
C11 C12 C13 120.0(3) ?
O13 C13 C12 119.9(3) y
O13 C13 C14 119.7(3) y
C12 C13 C14 120.4(3) ?
O14 C14 C15 125.4(3) y
O14 C14 C13 115.2(3) y
C15 C14 C13 119.4(3) ?
C14 C15 C10 119.8(3) ?
C17 C16 C21 118.8(3) ?
C17 C16 C1 120.3(3) ?
C21 C16 C1 120.9(3) ?
C16 C17 C18 120.8(3) ?
C19 C18 C17 120.1(3) ?
O19 C19 C18 125.5(3) y
O19 C19 C20 115.0(3) y
C18 C19 C20 119.5(3) ?
O20 C20 C21 119.3(3) y
O20 C20 C19 120.5(3) y
C21 C20 C19 120.1(3) ?
C20 C21 C16 120.8(3) ?
C32 C29 C30 108.3(3) ?
C32 C29 C31 108.9(3) ?
C30 C29 C31 109.1(3) ?
C32 C29 Si 110.3(2) ?
C30 C29 Si 109.6(2) ?
C31 C29 Si 110.5(3) ?
C6 O6 C22 117.4(2) y
C12 O12 C23 117.0(2) y
C13 O13 C24 112.5(2) y
C14 O14 C25 117.7(2) y
C19 O19 C26 117.2(3) y
C20 O20 Si 128.80(19) y
O20 Si C28 110.01(15) y
O20 Si C27 109.48(15) y
C28 Si C27 112.12(18) y
O20 Si C29 103.55(14) y
C28 Si C29 111.06(17) y
C27 Si C29 110.29(17) y
H N C1 124(2) ?
H N C8 124(2) ?
C1 N H 124(2) ?
C8 N H 124(2) ?
C5 C4 H4A 120.0 ?
C3 C4 H4A 120.0 ?
C4 C5 H5A 119.5 ?
C6 C5 H5A 119.5 ?
C6 C7 H7A 121.3 ?
C8 C7 H7A 121.3 ?
C10 C11 H11A 120.2 ?
C12 C11 H11A 120.2 ?
C14 C15 H15A 120.1 ?
C10 C15 H15A 120.1 ?
C16 C17 H17A 119.6 ?
C18 C17 H17A 119.6 ?
C19 C18 H18A 119.9 ?
C17 C18 H18A 119.9 ?
C20 C21 H21A 119.6 ?
C16 C21 H21A 119.6 ?
O6 C22 H22A 109.5 ?
O6 C22 H22B 109.5 ?
H22A C22 H22B 109.5 ?
O6 C22 H22C 109.5 ?
H22A C22 H22C 109.5 ?
H22B C22 H22C 109.5 ?
O12 C23 H23A 109.5 ?
O12 C23 H23B 109.5 ?
H23A C23 H23B 109.5 ?
O12 C23 H23C 109.5 ?
H23A C23 H23C 109.5 ?
H23B C23 H23C 109.5 ?
O13 C24 H24A 109.5 ?
O13 C24 H24B 109.5 ?
H24A C24 H24B 109.5 ?
O13 C24 H24C 109.5 ?
H24A C24 H24C 109.5 ?
H24B C24 H24C 109.5 ?
O14 C25 H25A 109.5 ?
O14 C25 H25B 109.5 ?
H25A C25 H25B 109.5 ?
O14 C25 H25C 109.5 ?
H25A C25 H25C 109.5 ?
H25B C25 H25C 109.5 ?
O19 C26 H26A 109.5 ?
O19 C26 H26B 109.5 ?
H26A C26 H26B 109.5 ?
O19 C26 H26C 109.5 ?
H26A C26 H26C 109.5 ?
H26B C26 H26C 109.5 ?
Si C27 H27A 109.5 ?
Si C27 H27B 109.5 ?
H27A C27 H27B 109.5 ?
Si C27 H27C 109.5 ?
H27A C27 H27C 109.5 ?
H27B C27 H27C 109.5 ?
Si C28 H28A 109.5 ?
Si C28 H28B 109.5 ?
H28A C28 H28B 109.5 ?
Si C28 H28C 109.5 ?
H28A C28 H28C 109.5 ?
H28B C28 H28C 109.5 ?
C29 C30 H30A 109.5 ?
C29 C30 H30B 109.5 ?
H30A C30 H30B 109.5 ?
C29 C30 H30C 109.5 ?
H30A C30 H30C 109.5 ?
H30B C30 H30C 109.5 ?
C29 C31 H31A 109.5 ?
C29 C31 H31B 109.5 ?
H31A C31 H31B 109.5 ?
C29 C31 H31C 109.5 ?
H31A C31 H31C 109.5 ?
H31B C31 H31C 109.5 ?
C29 C32 H32A 109.5 ?
C29 C32 H32B 109.5 ?
H32A C32 H32B 109.5 ?
C29 C32 H32C 109.5 ?
H32A C32 H32C 109.5 ?
H32B C32 H32C 109.5 ?

loop_
_geom_bond_atom_site_label_1
_geom_bond_atom_site_label_2
_geom_bond_site_symmetry_2
_geom_bond_distance
_geom_bond_publ_flag
N H . 0.83(3) ?
N C1 . 1.364(4) y
N C8 . 1.384(4) y
N O9 8_565 2.922(3) ?
C1 C2 . 1.392(4) ?
C1 C16 . 1.478(4) ?
C2 C3 . 1.442(4) ?
C2 C9 . 1.464(4) ?
C3 C4 . 1.401(4) ?
C3 C8 . 1.414(4) ?
C4 C5 . 1.370(4) ?
C5 C6 . 1.403(4) ?
C6 O6 . 1.376(3) y
C6 C7 . 1.377(4) ?
C7 C8 . 1.388(4) ?
C9 O9 . 1.233(3) y
C9 C10 . 1.502(4) ?
C10 C11 . 1.386(4) ?
C10 C15 . 1.395(4) ?
C11 C12 . 1.391(4) ?
C12 O12 . 1.362(3) y
C12 C13 . 1.395(4) ?
C13 O13 . 1.378(3) y
C13 C14 . 1.398(4) ?
C14 O14 . 1.360(3) y
C14 C15 . 1.391(4) ?
C16 C17 . 1.388(4) ?
C16 C21 . 1.396(4) ?
C17 C18 . 1.389(4) ?
C18 C19 . 1.381(4) ?
C19 O19 . 1.362(3) y
C19 C20 . 1.401(4) ?
C20 O20 . 1.368(4) y
C20 C21 . 1.376(4) ?
C22 O6 . 1.429(4) y
C23 O12 . 1.430(3) y
C24 O13 . 1.430(4) y
C25 O14 . 1.429(4) y
C26 O19 . 1.427(4) y
C27 Si . 1.864(3) ?
C28 Si . 1.863(4) ?
C29 C32 . 1.530(5) ?
C29 C30 . 1.538(5) ?
C29 C31 . 1.539(5) ?
C29 Si . 1.875(4) ?
O20 Si . 1.673(2) y
N H . 0.83(3) ?
N H . 0.83(3) ?
C4 H4A . 0.95 ?
C5 H5A . 0.95 ?
C7 H7A . 0.95 ?
C11 H11A . 0.95 ?
C15 H15A . 0.95 ?
C17 H17A . 0.95 ?
C18 H18A . 0.95 ?
C21 H21A . 0.95 ?
C22 H22A . 0.98 ?
C22 H22B . 0.98 ?
C22 H22C . 0.98 ?
C23 H23A . 0.98 ?
C23 H23B . 0.98 ?
C23 H23C . 0.98 ?
C24 H24A . 0.98 ?
C24 H24B . 0.98 ?
C24 H24C . 0.98 ?
C25 H25A . 0.98 ?
C25 H25B . 0.98 ?
C25 H25C . 0.98 ?
C26 H26A . 0.98 ?
C26 H26B . 0.98 ?
C26 H26C . 0.98 ?
C27 H27A . 0.98 ?
C27 H27B . 0.98 ?
C27 H27C . 0.98 ?
C28 H28A . 0.98 ?
C28 H28B . 0.98 ?
C28 H28C . 0.98 ?
C30 H30A . 0.98 ?
C30 H30B . 0.98 ?
C30 H30C . 0.98 ?
C31 H31A . 0.98 ?
C31 H31B . 0.98 ?
C31 H31C . 0.98 ?
C32 H32A . 0.98 ?
C32 H32B . 0.98 ?
C32 H32C . 0.98 ?

loop_
_geom_hbond_atom_site_label_D
_geom_hbond_atom_site_label_H
_geom_hbond_atom_site_label_A
_geom_hbond_site_symmetry_A
_geom_hbond_distance_DH
_geom_hbond_distance_HA
_geom_hbond_distance_DA
_geom_hbond_angle_DHA
_geom_hbond_publ_flag
N H O9 8_565 .83(3) 2.10(3) 2.922(4) 170(3) y
C4 H4 O9 . 0.95 2.52 3.022(4) 113 y
C22 H22a O12 1_455 0.98 2.53 3.224(4) 127 y
C26 H26c O13 8_665 0.98 2.53 3.171(4) 123 y
C27 H27a O19 . 0.98 2.58 3.194(4) 121 y

loop_
_geom_torsion_atom_site_label_1
_geom_torsion_atom_site_label_2
_geom_torsion_atom_site_label_3
_geom_torsion_atom_site_label_4
_geom_torsion
_geom_torsion_publ_flag
H N C1 C2 170(3) ?
C8 N C1 C2 2.5(3) ?
H N C1 C16 -5(3) ?
C8 N C1 C16 -172.3(3) ?
N C1 C2 C3 -3.6(3) ?
C16 C1 C2 C3 170.1(3) ?
N C1 C2 C9 176.5(3) ?
C16 C1 C2 C9 -9.8(6) y
C1 C2 C3 C4 -176.7(3) ?
C9 C2 C3 C4 3.3(5) ?
C1 C2 C3 C8 3.4(3) ?
C9 C2 C3 C8 -176.7(3) ?
C8 C3 C4 C5 -2.8(4) ?
C2 C3 C4 C5 177.2(3) ?
C3 C4 C5 C6 2.4(5) ?
C4 C5 C6 O6 179.0(3) ?
C4 C5 C6 C7 -0.3(5) ?
O6 C6 C7 C8 179.3(3) ?
C5 C6 C7 C8 -1.4(5) ?
H N C8 C7 9(3) ?
C1 N C8 C7 176.4(3) ?
H N C8 C3 -167(3) ?
C1 N C8 C3 -0.3(3) ?
C6 C7 C8 N -175.3(3) ?
C6 C7 C8 C3 0.9(5) ?
C4 C3 C8 N 178.1(3) ?
C2 C3 C8 N -1.9(3) ?
C4 C3 C8 C7 1.1(5) ?
C2 C3 C8 C7 -178.9(3) ?
C1 C2 C9 O9 161.3(3) ?
C3 C2 C9 O9 -18.6(4) ?
C1 C2 C9 C10 -21.8(5) y
C3 C2 C9 C10 158.3(3) y
O9 C9 C10 C11 142.3(3) ?
C2 C9 C10 C11 -34.6(4) ?
O9 C9 C10 C15 -30.8(4) ?
C2 C9 C10 C15 152.3(3) ?
C15 C10 C11 C12 1.7(4) ?
C9 C10 C11 C12 -171.2(3) ?
C10 C11 C12 O12 178.0(3) ?
C10 C11 C12 C13 -0.3(4) ?
O12 C12 C13 O13 1.7(4) y
C11 C12 C13 O13 -179.8(3) ?
O12 C12 C13 C14 179.7(3) ?
C11 C12 C13 C14 -1.8(4) ?
O13 C13 C14 O14 -0.3(4) y
C12 C13 C14 O14 -178.3(3) ?
O13 C13 C14 C15 -179.5(3) ?
C12 C13 C14 C15 2.5(4) ?
O14 C14 C15 C10 179.7(3) ?
C13 C14 C15 C10 -1.1(4) ?
C11 C10 C15 C14 -1.0(4) ?
C9 C10 C15 C14 172.2(3) ?
N C1 C16 C17 -49.2(4) y
C2 C1 C16 C17 137.5(3) ?
N C1 C16 C21 128.1(3) y
C2 C1 C16 C21 -45.2(5) ?
C21 C16 C17 C18 -0.7(4) ?
C1 C16 C17 C18 176.7(3) ?
C16 C17 C18 C19 -0.4(4) ?
C17 C18 C19 O19 -177.5(3) ?
C17 C18 C19 C20 1.0(4) ?
O19 C19 C20 O20 0.7(4) y
C18 C19 C20 O20 -178.0(3) ?
O19 C19 C20 C21 178.1(3) ?
C18 C19 C20 C21 -0.6(4) ?
O20 C20 C21 C16 176.9(3) ?
C19 C20 C21 C16 -0.5(4) ?
C17 C16 C21 C20 1.1(4) ?
C1 C16 C21 C20 -176.2(3) ?
C7 C6 O6 C22 -155.2(3) y
C5 C6 O6 C22 25.4(5) y
C11 C12 O12 C23 14.1(4) y
C13 C12 O12 C23 -167.5(3) y
C12 C13 O13 C24 -88.5(3) y
C14 C13 O13 C24 93.5(3) y
C15 C14 O14 C25 3.4(4) y
C13 C14 O14 C25 -175.8(3) y
C18 C19 O19 C26 -13.6(4) y
C20 C19 O19 C26 167.8(3) y
C21 C20 O20 Si 124.8(3) y
C19 C20 O20 Si -57.9(4) y
C20 O20 Si C28 -15.4(3) ?
C20 O20 Si C27 108.2(3) ?
C20 O20 Si C29 -134.2(3) ?
C32 C29 Si O20 64.1(3) ?
C30 C29 Si O20 -55.1(3) ?
C31 C29 Si O20 -175.4(2) ?
C32 C29 Si C28 -53.9(3) ?
C30 C29 Si C28 -173.1(3) ?
C31 C29 Si C28 66.6(3) ?
C32 C29 Si C27 -178.8(3) ?
C30 C29 Si C27 61.9(3) ?
C31 C29 Si C27 -58.3(3) ?
